data_2204549
loop_
_publ_author_name
'Zhong, Yun'
Zhang,Weiguang
'Fan, Jun'
'Tan, Mingyu'
'Chian, Sing Lai'
'Tiekink, Edward R. T.'

_publ_section_title
Bis[\m-<i>N,N</i>-bis(2-hydroxyethyl)dithiocarbamato]-1:2\k^3^<i>S,S</i>':<i>S</i>';2:1\k^3^<i>S,S</i>':<i>S</i>'-bis{[<i>N,N</i>-bis(2-hydroxyethyl)dithiocarbamato-\k^2^<i>S,S</i>']cadmium(II)}
_journal_issue 11
_journal_name_full 'Acta Crystallographica Section E'
_journal_page_first m1633
_journal_page_last m1635
_journal_paper_doi 10.1107/S1600536804025395
_journal_volume 60
_journal_year 2004
_chemical_formula_iupac '[Cd2 (C5 H10 N O2 S2)4]'
_chemical_formula_moiety 'C20 H40 Cd2 N4 O8 S8'
_chemical_formula_sum 'C20 H40 Cd2 N4 O8 S8'
_chemical_formula_weight 945.84
_chemical_melting_point 155.5(5)
_chemical_name_systematic
;
Bis[\m-N,N-bis(2-hydroxyethyl)dithiocarbamato]-
1:2\k^3^S,S':S';2:1\k^3^S,S':S'-bis{[N,N-bis(2-
hydroxyethyl)dithiocarbamato-\k^2^S,S']cadmium(II)}
;
_space_group_IT_number 14
_symmetry_cell_setting monoclinic
_symmetry_space_group_name_Hall '-P 2ybc'
_symmetry_space_group_name_H-M 'P 1 21/c 1'
_atom_sites_solution_hydrogens geom
_atom_sites_solution_primary direct
_atom_sites_solution_secondary difmap
_audit_creation_method SHELXL-97
_cell_angle_alpha 90
_cell_angle_beta 93.956(2)
_cell_angle_gamma 90
_cell_formula_units_Z 2
_cell_length_a 8.1588(10)
_cell_length_b 8.3040(10)
_cell_length_c 25.008(3)
_cell_measurement_reflns_used 946
_cell_measurement_temperature 223(2)
_cell_measurement_theta_max 29.9
_cell_measurement_theta_min 2.6
_cell_volume 1690.3(4)
_computing_cell_refinement 'SAINT (Bruker, 2000)'
_computing_data_collection 'SMART (Bruker, 2000)'
_computing_data_reduction SAINT
_computing_molecular_graphics 'ORTEPII (Johnson, 1976)'
_computing_publication_material SHELXL97
_computing_structure_refinement 'SHELXL97 (Sheldrick, 1997)'
_computing_structure_solution 'PATTY in DIRDIF92 (Beurskens et al., 1992)'
_diffrn_ambient_temperature 223(2)
_diffrn_measured_fraction_theta_full 0.995
_diffrn_measured_fraction_theta_max 0.995
_diffrn_measurement_device_type 'Bruker AXS SMART CCD'
_diffrn_measurement_method \w
_diffrn_radiation_monochromator graphite
_diffrn_radiation_source 'fine-focus sealed tube'
_diffrn_radiation_type MoK\a
_diffrn_radiation_wavelength 0.71069
_diffrn_reflns_av_R_equivalents 0.029
_diffrn_reflns_av_sigmaI/netI 0.033
_diffrn_reflns_limit_h_max 10
_diffrn_reflns_limit_h_min -11
_diffrn_reflns_limit_k_max 11
_diffrn_reflns_limit_k_min -9
_diffrn_reflns_limit_l_max 34
_diffrn_reflns_limit_l_min -33
_diffrn_reflns_number 13581
_diffrn_reflns_theta_full 30.0
_diffrn_reflns_theta_max 30.0
_diffrn_reflns_theta_min 1.6
_diffrn_standards_decay_% 0
_diffrn_standards_number 0
_exptl_absorpt_coefficient_mu 1.800
_exptl_absorpt_correction_T_max 0.882
_exptl_absorpt_correction_T_min 0.630
_exptl_absorpt_correction_type multi-scan
_exptl_absorpt_process_details '(SADABS; Bruker, 2000)'
_exptl_crystal_colour colourless
_exptl_crystal_density_diffrn 1.858
_exptl_crystal_density_method 'not measured'
_exptl_crystal_description plate
_exptl_crystal_F_000 952
_exptl_crystal_size_max 0.34
_exptl_crystal_size_mid 0.23
_exptl_crystal_size_min 0.07
_refine_diff_density_max 0.52
_refine_diff_density_min -1.13
_refine_ls_extinction_method none
_refine_ls_goodness_of_fit_ref 1.33
_refine_ls_hydrogen_treatment constr
_refine_ls_matrix_type full
_refine_ls_number_parameters 194
_refine_ls_number_reflns 4909
_refine_ls_number_restraints 0
_refine_ls_restrained_S_all 1.33
_refine_ls_R_factor_all 0.045
_refine_ls_R_factor_gt 0.041
_refine_ls_shift/su_max 0.000
_refine_ls_shift/su_mean 0.000
_refine_ls_structure_factor_coef Fsqd
_refine_ls_weighting_details 'calc w = 1/[\s^2^(Fo^2^)+(0.0385P)^2^+1.1441P] where P = (Fo^2^+2Fc^2^)/3'
_refine_ls_weighting_scheme calc
_refine_ls_wR_factor_gt 0.099
_refine_ls_wR_factor_ref 0.100
_reflns_number_gt 4665
_reflns_number_total 4909
_reflns_threshold_expression I>2\s(I)
_cod_data_source_file ng6052.cif
_cod_data_source_block I
_cod_depositor_comments
;
The following automatic conversions were performed:

'_chemical_melting_point' value '155-156' was changed to '155.5(5)' -
the average value was taken and precision was estimated.

Automatic conversion script
Id: cif_fix_values 1646 2011-03-28 12:23:43Z adriana 

The following automatic conversions were performed:

'_chemical_melting_point' value '155-156' was changed to '155.5(5)' -
the average value was taken and precision was estimated.

Automatic conversion script
Id: cif_fix_values 1715 2011-07-08 13:25:40Z adriana 
;
_cod_original_sg_symbol_H-M 'P 21/c'
_cod_database_code 2204549
_cod_database_fobs_code 2204549

loop_
_symmetry_equiv_pos_as_xyz
'x, y, z'
'-x, y+1/2, -z+1/2'
'-x, -y, -z'
'x, -y-1/2, z-1/2'

loop_
_atom_site_label
_atom_site_fract_x
_atom_site_fract_y
_atom_site_fract_z
_atom_site_U_iso_or_equiv
_atom_site_adp_type
_atom_site_calc_flag
_atom_site_refinement_flags
_atom_site_occupancy
_atom_site_type_symbol
Cd 0.20786(3) 0.05332(3) 0.018287(9) 0.02444(8) Uani d . 1 Cd
S1 0.49548(9) 0.13491(11) 0.05704(3) 0.02552(16) Uani d . 1 S
S2 0.22753(9) 0.02723(10) 0.12370(3) 0.02613(16) Uani d . 1 S
S3 0.16315(9) 0.23105(10) -0.06664(3) 0.02558(16) Uani d . 1 S
S4 -0.08999(9) 0.22240(9) 0.01379(3) 0.02221(15) Uani d . 1 S
O1 0.8359(3) 0.0293(3) 0.20170(9) 0.0299(5) Uani d . 1 O
H1 0.7846 -0.0558 0.1956 0.045 Uiso calc R 1 H
O2 0.3093(3) 0.2348(3) 0.28964(9) 0.0311(5) Uani d . 1 O
H2 0.2269 0.1776 0.2925 0.047 Uiso calc R 1 H
O3 0.0389(3) 0.4477(3) -0.20992(10) 0.0342(6) Uani d . 1 O
H3 -0.0137 0.4614 -0.2392 0.051 Uiso calc R 1 H
O4 -0.4345(3) 0.4186(4) -0.13749(11) 0.0393(6) Uani d . 1 O
H4 -0.5059 0.3597 -0.1525 0.059 Uiso calc R 1 H
N1 0.5101(3) 0.1538(3) 0.16342(10) 0.0216(5) Uani d . 1 N
N2 -0.1088(3) 0.4077(3) -0.07434(10) 0.0212(5) Uani d . 1 N
C1 0.4196(3) 0.1095(3) 0.11942(11) 0.0189(5) Uani d . 1 C
C2 0.6653(4) 0.2434(4) 0.16103(12) 0.0238(6) Uani d . 1 C
H2A 0.6829 0.3094 0.1934 0.029 Uiso calc R 1 H
H2B 0.6565 0.3160 0.1301 0.029 Uiso calc R 1 H
C3 0.8125(4) 0.1334(4) 0.15649(13) 0.0254(6) Uani d . 1 C
H3A 0.7961 0.0685 0.1238 0.031 Uiso calc R 1 H
H3B 0.9113 0.1990 0.1535 0.031 Uiso calc R 1 H
C4 0.4536(4) 0.1242(4) 0.21711(11) 0.0233(6) Uani d . 1 C
H4A 0.5491 0.1189 0.2431 0.028 Uiso calc R 1 H
H4B 0.3976 0.0198 0.2173 0.028 Uiso calc R 1 H
C5 0.3377(4) 0.2543(4) 0.23415(12) 0.0265(6) Uani d . 1 C
H5A 0.3856 0.3606 0.2284 0.032 Uiso calc R 1 H
H5B 0.2332 0.2473 0.2124 0.032 Uiso calc R 1 H
C6 -0.0213(3) 0.2975(3) -0.04635(11) 0.0178(5) Uani d . 1 C
C7 -0.0426(4) 0.4817(4) -0.12164(12) 0.0247(6) Uani d . 1 C
H7A 0.0752 0.5007 -0.1140 0.030 Uiso calc R 1 H
H7B -0.0954 0.5866 -0.1280 0.030 Uiso calc R 1 H
C8 -0.0671(4) 0.3813(4) -0.17219(12) 0.0282(6) Uani d . 1 C
H8A -0.0386 0.2686 -0.1646 0.034 Uiso calc R 1 H
H8B -0.1819 0.3864 -0.1865 0.034 Uiso calc R 1 H
C9 -0.2673(4) 0.4697(4) -0.05719(14) 0.0271(6) Uani d . 1 C
H9A -0.2767 0.5840 -0.0667 0.032 Uiso calc R 1 H
H9B -0.2668 0.4616 -0.0181 0.032 Uiso calc R 1 H
C10 -0.4170(4) 0.3815(5) -0.08195(15) 0.0323(7) Uani d . 1 C
H10A -0.4032 0.2651 -0.0769 0.039 Uiso calc R 1 H
H10B -0.5154 0.4152 -0.0646 0.039 Uiso calc R 1 H

loop_
_atom_site_aniso_label
_atom_site_aniso_U_11
_atom_site_aniso_U_22
_atom_site_aniso_U_33
_atom_site_aniso_U_12
_atom_site_aniso_U_13
_atom_site_aniso_U_23
Cd 0.02407(12) 0.02433(12) 0.02371(12) -0.00197(8) -0.00717(8) 0.00169(8)
S1 0.0187(3) 0.0397(4) 0.0184(3) -0.0002(3) 0.0028(3) -0.0002(3)
S2 0.0193(3) 0.0349(4) 0.0242(4) -0.0074(3) 0.0015(3) -0.0029(3)
S3 0.0189(3) 0.0333(4) 0.0249(3) 0.0046(3) 0.0041(3) 0.0064(3)
S4 0.0267(3) 0.0233(3) 0.0168(3) -0.0038(3) 0.0029(3) -0.0014(3)
O1 0.0281(12) 0.0337(13) 0.0268(11) -0.0025(9) -0.0056(9) 0.0050(9)
O2 0.0285(11) 0.0459(15) 0.0192(10) 0.0024(10) 0.0040(9) -0.0064(10)
O3 0.0272(12) 0.0539(16) 0.0217(11) -0.0011(11) 0.0018(9) 0.0066(11)
O4 0.0283(13) 0.0487(16) 0.0394(14) -0.0051(11) -0.0076(11) 0.0002(12)
N1 0.0166(11) 0.0275(12) 0.0206(11) -0.0005(9) 0.0010(9) -0.0039(10)
N2 0.0206(11) 0.0206(11) 0.0224(12) 0.0004(9) 0.0003(9) 0.0006(9)
C1 0.0172(12) 0.0204(13) 0.0192(12) 0.0032(10) 0.0019(10) -0.0037(10)
C2 0.0200(13) 0.0248(14) 0.0264(14) -0.0042(11) 0.0000(11) -0.0024(11)
C3 0.0193(13) 0.0309(16) 0.0265(14) 0.0001(11) 0.0042(11) 0.0038(12)
C4 0.0216(13) 0.0299(15) 0.0179(12) 0.0028(11) -0.0013(10) -0.0016(11)
C5 0.0289(15) 0.0302(16) 0.0205(14) 0.0031(12) 0.0030(11) -0.0035(12)
C6 0.0188(12) 0.0191(12) 0.0154(11) -0.0015(10) 0.0010(9) -0.0006(9)
C7 0.0292(15) 0.0218(14) 0.0230(14) 0.0004(11) 0.0015(11) 0.0053(11)
C8 0.0264(15) 0.0370(18) 0.0212(14) -0.0052(13) 0.0007(11) 0.0000(12)
C9 0.0241(14) 0.0262(15) 0.0311(16) 0.0077(12) 0.0040(12) -0.0039(12)
C10 0.0215(14) 0.0350(18) 0.0405(19) 0.0035(13) 0.0023(13) 0.0015(14)

loop_
_atom_type_symbol
_atom_type_description
_atom_type_scat_dispersion_real
_atom_type_scat_dispersion_imag
_atom_type_scat_source
C C 0.0033 0.0016 'International Tables Vol C Tables 4.2.6.8 and 6.1.1.4'
H H 0.0000 0.0000 'International Tables Vol C Tables 4.2.6.8 and 6.1.1.4'
Cd Cd -0.8075 1.2024 'International Tables Vol C Tables 4.2.6.8 and 6.1.1.4'
N N 0.0061 0.0033 'International Tables Vol C Tables 4.2.6.8 and 6.1.1.4'
O O 0.0106 0.0060 'International Tables Vol C Tables 4.2.6.8 and 6.1.1.4'
S S 0.1246 0.1234 'International Tables Vol C Tables 4.2.6.8 and 6.1.1.4'

loop_
_geom_angle_atom_site_label_1
_geom_angle_atom_site_label_2
_geom_angle_atom_site_label_3
_geom_angle_site_symmetry_1
_geom_angle_site_symmetry_3
_geom_angle
_geom_angle_publ_flag
S1 Cd S2 . . 69.73(2) y
S1 Cd S3 . . 103.44(3) y
S1 Cd S4 . . 130.58(3) y
S1 Cd S4 . 3 131.35(3) y
S2 Cd S3 . . 149.42(3) y
S2 Cd S4 . . 94.24(2) y
S2 Cd S4 . 3 103.45(2) y
S3 Cd S4 . . 66.99(2) y
S3 Cd S4 . 3 102.79(3) y
S4 Cd S4 . 3 97.36(2) y
Cd S1 C1 . . 86.20(10) y
Cd S2 C1 . . 84.15(10) y
Cd S3 C6 . . 91.01(10) y
Cd S4 C6 . . 83.40(10) y
Cd S4 C6 3 . 100.52(9) y
Cd S4 Cd . 3 82.64(2) y
C3 O1 H1 . . 109.5 ?
C5 O2 H2 . . 109.5 ?
C8 O3 H3 . . 109.5 ?
C10 O4 H4 . . 109.5 ?
C1 N1 C2 . . 122.3(2) ?
C1 N1 C4 . . 121.1(2) ?
C4 N1 C2 . . 116.5(2) ?
C6 N2 C7 . . 119.9(2) ?
C6 N2 C9 . . 122.3(3) ?
C7 N2 C9 . . 117.7(2) ?
S1 C1 S2 . . 119.25(16) y
S1 C1 N1 . . 119.9(2) y
S2 C1 N1 . . 120.9(2) y
N1 C2 C3 . . 112.7(3) ?
N1 C2 H2A . . 109.1 ?
C3 C2 H2A . . 109.1 ?
N1 C2 H2B . . 109.1 ?
C3 C2 H2B . . 109.1 ?
H2A C2 H2B . . 107.8 ?
O1 C3 C2 . . 111.7(2) ?
O1 C3 H3A . . 109.3 ?
C2 C3 H3A . . 109.3 ?
O1 C3 H3B . . 109.3 ?
C2 C3 H3B . . 109.3 ?
H3A C3 H3B . . 108.0 ?
N1 C4 C5 . . 112.2(3) ?
N1 C4 H4A . . 109.2 ?
C5 C4 H4A . . 109.2 ?
N1 C4 H4B . . 109.2 ?
C5 C4 H4B . . 109.2 ?
H4A C4 H4B . . 107.9 ?
O2 C5 C4 . . 109.7(3) ?
O2 C5 H5A . . 109.7 ?
C4 C5 H5A . . 109.7 ?
O2 C5 H5B . . 109.7 ?
C4 C5 H5B . . 109.7 ?
H5A C5 H5B . . 108.2 ?
S3 C6 S4 . . 118.58(16) y
S3 C6 N2 . . 121.1(2) y
S4 C6 N2 . . 120.3(2) y
N2 C7 C8 . . 114.1(3) ?
N2 C7 H7A . . 108.7 ?
C8 C7 H7A . . 108.7 ?
N2 C7 H7B . . 108.7 ?
C8 C7 H7B . . 108.7 ?
H7A C7 H7B . . 107.6 ?
O3 C8 C7 . . 106.7(3) ?
O3 C8 H8A . . 110.4 ?
C7 C8 H8A . . 110.4 ?
O3 C8 H8B . . 110.4 ?
C7 C8 H8B . . 110.4 ?
H8A C8 H8B . . 108.6 ?
N2 C9 C10 . . 114.0(3) ?
N2 C9 H9A . . 108.7 ?
C10 C9 H9A . . 108.7 ?
N2 C9 H9B . . 108.7 ?
C10 C9 H9B . . 108.7 ?
H9A C9 H9B . . 107.6 ?
O4 C10 C9 . . 108.5(3) ?
O4 C10 H10A . . 110.0 ?
C9 C10 H10A . . 110.0 ?
O4 C10 H10B . . 110.0 ?
C9 C10 H10B . . 110.0 ?
H10A C10 H10B . . 108.4 ?

loop_
_geom_bond_atom_site_label_1
_geom_bond_atom_site_label_2
_geom_bond_site_symmetry_2
_geom_bond_distance
_geom_bond_publ_flag
Cd S1 . 2.5673(8) y
Cd S2 . 2.6389(9) y
Cd S3 . 2.5915(8) y
Cd S4 . 2.8021(9) y
Cd S4 3 2.5892(8) y
S1 C1 . 1.730(3) y
S2 C1 . 1.720(3) y
S3 C6 . 1.712(3) y
S4 C6 . 1.756(3) y
S4 Cd 3 2.5892(8) ?
O1 C3 . 1.426(4) ?
O1 H1 . 0.8300 ?
O2 C5 . 1.432(4) ?
O2 H2 . 0.8300 ?
O3 C8 . 1.434(4) ?
O3 H3 . 0.8300 ?
O4 C10 . 1.420(4) ?
O4 H4 . 0.8300 ?
N1 C1 . 1.334(4) y
N1 C4 . 1.470(4) ?
N1 C2 . 1.474(4) ?
N2 C6 . 1.330(4) y
N2 C7 . 1.468(4) ?
N2 C9 . 1.483(4) ?
C2 C3 . 1.519(4) ?
C2 H2A . 0.9800 ?
C2 H2B . 0.9800 ?
C3 H3A . 0.9800 ?
C3 H3B . 0.9800 ?
C4 C5 . 1.517(4) ?
C4 H4A . 0.9800 ?
C4 H4B . 0.9800 ?
C5 H5A . 0.9800 ?
C5 H5B . 0.9800 ?
C7 C8 . 1.516(4) ?
C7 H7A . 0.9800 ?
C7 H7B . 0.9800 ?
C8 H8A . 0.9800 ?
C8 H8B . 0.9800 ?
C9 C10 . 1.519(5) ?
C9 H9A . 0.9800 ?
C9 H9B . 0.9800 ?
C10 H10A . 0.9800 ?
C10 H10B . 0.9800 ?

loop_
_geom_hbond_atom_site_label_D
_geom_hbond_atom_site_label_H
_geom_hbond_atom_site_label_A
_geom_hbond_site_symmetry_A
_geom_hbond_distance_DH
_geom_hbond_distance_HA
_geom_hbond_distance_DA
_geom_hbond_angle_DHA
O1 H1 O2 2_645 0.83 1.95 2.732(4) 158
O2 H2 O3 4_566 0.83 1.85 2.677(4) 173
O3 H3 O1 4_465 0.83 1.86 2.676(3) 169
O4 H4 O2 4_465 0.83 2.16 2.964(4) 162
